data_4329691
loop_
_publ_author_name
'Steven P. Cummings'
'Zhi Cao'
'Phillip E. Fanwick'
'Anastasia Kharlamova'
'Tong Ren'

_publ_contact_author_address
;    Department of Chemistry
     Purdue University
     560 Oval Dr.
     W. Lafayette
     IN 47907-2084
     USA
;
_publ_contact_author_email pfanwick@purdue.edu
_publ_contact_author_fax 1(765)4940239
_publ_contact_author_name 'Fanwick, Phillip E.'
_publ_contact_author_phone 1(765)4944572
_publ_section_title
;
 Diruthenium(III,III) Ethynyl-phenyleneimine Molecular Wires: Preparation
 via On-Complex Schiff Base Condensation
;
_journal_name_full 'Inorganic Chemistry'
_journal_page_first 7561
_journal_page_last 7568
_journal_paper_doi 10.1021/ic300182h
_journal_volume 51
_journal_year 2012
_chemical_formula_moiety 'C132 H128 N20 Ru4'
_chemical_formula_sum 'C66 H64 N10 Ru2'
_chemical_formula_weight 1199.45
_space_group_IT_number 15
_symmetry_cell_setting monoclinic
_symmetry_space_group_name_Hall '-C 2yc'
_symmetry_space_group_name_H-M 'C 1 2/c 1'
_atom_type_scat_source 'International Tables for Crystallography (Vol C)'
_cell_angle_alpha 90.00
_cell_angle_beta 104.300(3)
_cell_angle_gamma 90.00
_cell_formula_units_Z 4
_cell_length_a 18.5186(8)
_cell_length_b 11.3288(4)
_cell_length_c 29.7899(9)
_cell_measurement_reflns_used 5815
_cell_measurement_temperature 200.0(2)
_cell_measurement_theta_max 72
_cell_measurement_theta_min 3
_cell_volume 6056.1(4)
_computing_cell_refinement 'DENZO/SCALEPACK (Otwinowski & Minor, 1996)'
_computing_data_collection 'CrystalClear(Rigaku, 2001)'
_computing_data_reduction 'DENZO/SCALEPACK (Otwinowski & Minor, 1996)'
_computing_molecular_graphics
;
    ORTEP (Johnson, 1976)
    PLATON (Spek, 2003)
;
_computing_publication_material 'SHELX97(Sheldrick, 2008) and local programs'
_computing_structure_refinement 'SHELX97 (Sheldrick, 2008)'
_computing_structure_solution
;
 PATTY (DIRDIF, Beurskins, 2008)
;
_diffrn_ambient_temperature 200.0(2)
_diffrn_measured_fraction_theta_full 0.9720
_diffrn_measured_fraction_theta_max 0.9720
_diffrn_measurement_details
;
Data were collected on a Rigaku Rapid which has a quarter 
chi circle and a 200 degree curved image plate at a fixed 
distance of 127.4mm.  Strategy was optimized using the 
CrystalClear software.  The completeness is the best 
that can be obtained with this geometry. The missing data are not cusp 
data but mostly high angle data.
Also the use of HKL2000/SCALEPACK lowers the number 
of observed data as inconsistent equivalents are removed 
from the data set and not included in the collected total
;
_diffrn_measurement_device_type Rigaku_Rapid_II
_diffrn_measurement_method \w
_diffrn_radiation_monochromator 'confocal optics'
_diffrn_radiation_type CU-K\a
_diffrn_radiation_wavelength 1.54184
_diffrn_reflns_av_R_equivalents 0.0350
_diffrn_reflns_av_sigmaI/netI 0.0287
_diffrn_reflns_limit_h_max 22
_diffrn_reflns_limit_h_min 0
_diffrn_reflns_limit_k_max 13
_diffrn_reflns_limit_k_min 0
_diffrn_reflns_limit_l_max 35
_diffrn_reflns_limit_l_min -36
_diffrn_reflns_number 28290
_diffrn_reflns_theta_full 72.2
_diffrn_reflns_theta_max 72.16
_diffrn_reflns_theta_min 3.06
_diffrn_standards_number 0
_exptl_absorpt_coefficient_mu 4.488
_exptl_absorpt_correction_T_max 0.8357
_exptl_absorpt_correction_T_min 0.8057
_exptl_absorpt_correction_type multi-scan
_exptl_absorpt_process_details 'SCALEPACK (Otwinowski & Minor, 1997)'
_exptl_crystal_colour colorless
_exptl_crystal_density_diffrn 1.315
_exptl_crystal_description plate
_exptl_crystal_F_000 2472
_exptl_crystal_size_max 0.18
_exptl_crystal_size_mid 0.18
_exptl_crystal_size_min 0.04
_platon_squeeze_details '                                                                       '
_refine_diff_density_max 0.64
_refine_diff_density_min -0.50
_refine_ls_extinction_method none
_refine_ls_goodness_of_fit_ref 1.036
_refine_ls_hydrogen_treatment constr
_refine_ls_matrix_type full
_refine_ls_number_parameters 356
_refine_ls_number_reflns 5800
_refine_ls_number_restraints 0
_refine_ls_R_factor_all 0.036
_refine_ls_R_factor_gt 0.034
_refine_ls_shift/su_max 0.001
_refine_ls_structure_factor_coef Fsqd
_refine_ls_weighting_details 'w=1/[\s^2^(Fo^2^)+(0.0325P)^2^+14.2432P] where P=(Fo^2^+2Fc^2^)/3'
_refine_ls_weighting_scheme calc
_refine_ls_wR_factor_gt 0.083
_refine_ls_wR_factor_ref 0.085
_reflns_number_gt 5336
_reflns_number_total 5800
_reflns_threshold_expression >2.0\s(I)
_cod_data_source_file ic300182h_si_002_1.cif
_cod_data_source_block SC043C
_cod_depositor_comments
;
The following automatic conversions were performed:

'_refine_ls_weighting_scheme' value 'calc ' changed to 'calc'
according to the built-in table from CIF Core dictionary named
'cif_core.dic' version 2.4.1 from 2010-06-29.

Automatic conversion script
Id: cif_fix_values 1891 2012-01-12 08:04:46Z andrius 

The following automatic conversions were performed:

data name '_iucr_refine_instruction_details' was replaced with
'_iucr_refine_instructions_details' as specified in the replacement
file 'data/replacement-values/replacement_tags.lst'.

Automatic conversion script
Id: cif_correct_tags 9268 2022-04-12 08:56:07Z antanas 
;
_cod_database_code 4329691

loop_
_symmetry_equiv_pos_as_xyz
'x, y, z'
'-x, y, -z+1/2'
'x+1/2, y+1/2, z'
'-x+1/2, y+1/2, -z+1/2'
'-x, -y, -z'
'x, -y, z-1/2'
'-x+1/2, -y+1/2, -z'
'x+1/2, -y+1/2, z-1/2'

loop_
_atom_site_label
_atom_site_fract_x
_atom_site_fract_y
_atom_site_fract_z
_atom_site_U_iso_or_equiv
_atom_site_adp_type
_atom_site_occupancy
_atom_site_symmetry_multiplicity
_atom_site_calc_flag
_atom_site_refinement_flags
Ru1 0.257314(10) 0.163017(15) 0.025328(6) 0.03133(8) Uani 1 1 d .
N1 0.32355(17) -0.5501(2) 0.20479(9) 0.0549(7) Uani 1 1 d .
N2 0.18944(12) 0.21492(19) 0.06409(8) 0.0365(5) Uani 1 1 d .
N3 0.33598(12) 0.12527(19) -0.01439(8) 0.0343(5) Uani 1 1 d .
N4 0.15636(12) 0.11767(18) -0.02370(8) 0.0361(5) Uani 1 1 d .
N5 0.34475(12) 0.22371(18) 0.07298(7) 0.0349(5) Uani 1 1 d .
C1 0.26559(14) -0.0038(2) 0.04621(9) 0.0362(6) Uani 1 1 d .
C2 0.27011(15) -0.0990(2) 0.06492(9) 0.0377(6) Uani 1 1 d .
C3 0.27620(14) -0.2087(2) 0.08891(9) 0.0353(5) Uani 1 1 d .
C4 0.29532(16) -0.2116(2) 0.13769(10) 0.0422(6) Uani 1 1 d .
C5 0.30179(17) -0.3169(2) 0.16153(10) 0.0430(6) Uani 1 1 d .
C6 0.28953(16) -0.4238(2) 0.13774(10) 0.0405(6) Uani 1 1 d .
C7 0.26970(16) -0.4223(2) 0.08948(10) 0.0412(6) Uani 1 1 d .
C8 0.26314(16) -0.3166(2) 0.06547(10) 0.0402(6) Uani 1 1 d .
C9 0.29673(16) -0.5383(2) 0.16157(11) 0.0445(7) Uani 1 1 d .
C10 0.3268(2) -0.6675(3) 0.22293(11) 0.0571(9) Uani 1 1 d .
C11 0.2640(2) -0.7353(3) 0.21858(13) 0.0676(10) Uani 1 1 d .
C12 0.2703(3) -0.8503(3) 0.23624(15) 0.0838(14) Uani 1 1 d .
C13 0.3381(4) -0.8945(4) 0.25754(16) 0.1026(18) Uani 1 1 d .
C14 0.3997(4) -0.8263(4) 0.26251(18) 0.0996(17) Uani 1 1 d .
C15 0.3945(3) -0.7121(4) 0.24589(14) 0.0827(12) Uani 1 1 d .
C16 0.14961(15) 0.3106(2) 0.04900(9) 0.0354(5) Uani 1 1 d .
C17 0.08720(15) 0.3411(2) 0.07078(10) 0.0374(6) Uani 1 1 d .
C18 0.02321(16) 0.2726(3) 0.06084(11) 0.0462(7) Uani 1 1 d .
C19 -0.03304(18) 0.2937(3) 0.08248(12) 0.0514(7) Uani 1 1 d .
C20 -0.02681(18) 0.3835(3) 0.11393(11) 0.0509(7) Uani 1 1 d .
C21 0.03631(18) 0.4528(3) 0.12414(11) 0.0512(7) Uani 1 1 d .
C22 0.09307(16) 0.4322(3) 0.10240(10) 0.0443(6) Uani 1 1 d .
C23 0.38932(15) 0.0298(2) 0.00395(10) 0.0409(6) Uani 1 1 d .
C24 0.1803(2) 0.1514(3) 0.10523(11) 0.0521(8) Uani 1 1 d .
C25 0.12226(15) 0.1804(2) -0.06069(9) 0.0359(6) Uani 1 1 d .
C26 0.04493(16) 0.1516(2) -0.08827(10) 0.0411(6) Uani 1 1 d .
C27 0.02902(18) 0.0637(3) -0.12098(12) 0.0547(8) Uani 1 1 d .
C28 -0.0435(2) 0.0458(4) -0.14663(14) 0.0696(10) Uani 1 1 d .
C29 -0.1002(2) 0.1144(4) -0.13916(14) 0.0674(10) Uani 1 1 d .
C30 -0.08596(19) 0.2008(3) -0.10633(14) 0.0651(10) Uani 1 1 d .
C31 -0.01320(17) 0.2197(3) -0.08098(12) 0.0540(8) Uani 1 1 d .
C32 0.11273(16) 0.0208(2) -0.00999(11) 0.0454(7) Uani 1 1 d .
C33 0.37468(17) 0.1694(2) 0.11866(10) 0.0447(7) Uani 1 1 d .
H4 0.3039 -0.1396 0.1545 0.051 Uiso 1 1 calc R
H5 0.3147 -0.3166 0.1944 0.052 Uiso 1 1 calc R
H7 0.2606 -0.4945 0.0729 0.049 Uiso 1 1 calc R
H8 0.2496 -0.3174 0.0326 0.048 Uiso 1 1 calc R
H9 0.2805 -0.6070 0.1437 0.053 Uiso 1 1 calc R
H11 0.2165 -0.7043 0.2036 0.081 Uiso 1 1 calc R
H12 0.2269 -0.8974 0.2333 0.101 Uiso 1 1 calc R
H13 0.3424 -0.9731 0.2690 0.123 Uiso 1 1 calc R
H14 0.4471 -0.8576 0.2776 0.120 Uiso 1 1 calc R
H15 0.4379 -0.6645 0.2504 0.099 Uiso 1 1 calc R
H18 0.0182 0.2104 0.0389 0.055 Uiso 1 1 calc R
H19 -0.0765 0.2457 0.0756 0.062 Uiso 1 1 calc R
H20 -0.0659 0.3980 0.1287 0.061 Uiso 1 1 calc R
H21 0.0408 0.5148 0.1461 0.061 Uiso 1 1 calc R
H22 0.1362 0.4809 0.1092 0.053 Uiso 1 1 calc R
H27 0.0680 0.0150 -0.1261 0.066 Uiso 1 1 calc R
H28 -0.0538 -0.0145 -0.1695 0.084 Uiso 1 1 calc R
H29 -0.1497 0.1018 -0.1569 0.081 Uiso 1 1 calc R
H30 -0.1254 0.2477 -0.1008 0.078 Uiso 1 1 calc R
H31 -0.0032 0.2804 -0.0583 0.065 Uiso 1 1 calc R
H23A 0.3671 -0.0465 -0.0074 0.061 Uiso 1 1 calc R
H23B 0.4012 0.0308 0.0379 0.061 Uiso 1 1 calc R
H23C 0.4350 0.0417 -0.0065 0.061 Uiso 1 1 calc R
H24A 0.1664 0.2072 0.1268 0.078 Uiso 1 1 calc R
H24B 0.2273 0.1126 0.1204 0.078 Uiso 1 1 calc R
H24C 0.1411 0.0918 0.0960 0.078 Uiso 1 1 calc R
H32A 0.0598 0.0315 -0.0251 0.068 Uiso 1 1 calc R
H32B 0.1196 0.0216 0.0237 0.068 Uiso 1 1 calc R
H32C 0.1298 -0.0550 -0.0194 0.068 Uiso 1 1 calc R
H33A 0.4270 0.1482 0.1220 0.067 Uiso 1 1 calc R
H33B 0.3460 0.0982 0.1214 0.067 Uiso 1 1 calc R
H33C 0.3710 0.2256 0.1430 0.067 Uiso 1 1 calc R

loop_
_atom_site_aniso_label
_atom_site_aniso_U_11
_atom_site_aniso_U_22
_atom_site_aniso_U_33
_atom_site_aniso_U_12
_atom_site_aniso_U_13
_atom_site_aniso_U_23
Ru1 0.03470(12) 0.02147(11) 0.03993(12) 0.00014(7) 0.01322(8) 0.00300(7)
N1 0.0768(19) 0.0374(13) 0.0516(15) 0.0049(13) 0.0180(13) 0.0110(11)
N2 0.0401(12) 0.0302(11) 0.0436(12) 0.0032(9) 0.0187(10) 0.0036(9)
N3 0.0352(11) 0.0255(10) 0.0445(12) 0.0022(9) 0.0145(9) 0.0006(9)
N4 0.0379(12) 0.0241(10) 0.0475(12) -0.0040(9) 0.0127(10) 0.0008(9)
N5 0.0379(12) 0.0285(11) 0.0393(11) 0.0000(9) 0.0114(9) 0.0028(9)
C1 0.0364(14) 0.0255(12) 0.0488(14) -0.0005(10) 0.0146(11) 0.0024(11)
C2 0.0380(14) 0.0290(13) 0.0473(15) -0.0020(11) 0.0129(11) 0.0014(11)
C3 0.0321(13) 0.0277(12) 0.0487(15) -0.0004(10) 0.0151(11) 0.0057(11)
C4 0.0456(16) 0.0302(13) 0.0524(16) -0.0035(12) 0.0151(13) -0.0016(12)
C5 0.0533(17) 0.0353(14) 0.0415(15) -0.0020(12) 0.0141(13) 0.0032(11)
C6 0.0423(15) 0.0315(14) 0.0500(16) -0.0008(11) 0.0158(12) 0.0055(11)
C7 0.0459(16) 0.0275(13) 0.0522(16) -0.0011(11) 0.0160(13) 0.0008(11)
C8 0.0468(16) 0.0323(14) 0.0433(15) -0.0023(12) 0.0143(12) 0.0042(11)
C9 0.0503(17) 0.0313(14) 0.0558(17) 0.0020(12) 0.0202(14) 0.0051(12)
C10 0.090(3) 0.0393(17) 0.0456(17) 0.0077(16) 0.0239(17) 0.0103(13)
C11 0.094(3) 0.0471(19) 0.070(2) 0.0004(19) 0.037(2) 0.0096(17)
C12 0.136(4) 0.048(2) 0.078(3) -0.008(2) 0.048(3) 0.0141(19)
C13 0.189(6) 0.047(2) 0.080(3) 0.020(3) 0.048(3) 0.029(2)
C14 0.129(4) 0.075(3) 0.089(3) 0.023(3) 0.016(3) 0.039(3)
C15 0.104(3) 0.069(3) 0.070(3) 0.011(2) 0.012(2) 0.024(2)
C16 0.0386(14) 0.0294(13) 0.0410(14) -0.0015(11) 0.0151(11) -0.0010(10)
C17 0.0386(14) 0.0309(13) 0.0456(15) 0.0027(11) 0.0157(12) 0.0046(11)
C18 0.0452(16) 0.0358(15) 0.0619(18) -0.0018(13) 0.0211(14) -0.0034(13)
C19 0.0451(17) 0.0422(16) 0.073(2) -0.0020(14) 0.0259(15) 0.0028(15)
C20 0.0468(17) 0.0537(18) 0.0591(18) 0.0098(15) 0.0260(14) 0.0081(15)
C21 0.0547(18) 0.0519(18) 0.0509(17) 0.0077(15) 0.0203(14) -0.0067(14)
C22 0.0421(15) 0.0392(15) 0.0533(16) 0.0002(12) 0.0151(13) -0.0054(12)
C23 0.0406(15) 0.0318(14) 0.0533(16) 0.0071(12) 0.0171(12) 0.0055(12)
C24 0.063(2) 0.0470(17) 0.0551(18) 0.0126(15) 0.0320(16) 0.0151(14)
C25 0.0348(14) 0.0298(13) 0.0437(14) 0.0004(10) 0.0112(11) -0.0016(11)
C26 0.0381(15) 0.0357(14) 0.0503(16) -0.0028(11) 0.0124(12) 0.0054(12)
C27 0.0453(17) 0.0488(18) 0.069(2) -0.0055(14) 0.0125(15) -0.0101(15)
C28 0.057(2) 0.071(2) 0.075(2) -0.0187(19) 0.0064(18) -0.0134(19)
C29 0.0433(19) 0.074(3) 0.077(2) -0.0130(18) 0.0009(17) 0.012(2)
C30 0.0398(17) 0.059(2) 0.096(3) 0.0040(16) 0.0149(17) 0.008(2)
C31 0.0408(16) 0.0487(18) 0.072(2) -0.0009(14) 0.0137(15) -0.0020(15)
C32 0.0417(15) 0.0330(14) 0.0617(18) -0.0081(12) 0.0130(13) 0.0070(13)
C33 0.0484(17) 0.0392(16) 0.0433(15) -0.0024(12) 0.0057(13) 0.0048(12)

loop_
_atom_type_symbol
_atom_type_radius_bond
Ru 1.25
N 0.75
C 0.77
H 0.32

loop_
_geom_angle_atom_site_label_1
_geom_angle_atom_site_label_2
_geom_angle_atom_site_label_3
_geom_angle
_geom_angle_site_symmetry_1
_geom_angle_site_symmetry_3
C1 Ru1 N5 96.83(10) . .
C1 Ru1 N2 96.33(10) . .
N5 Ru1 N2 90.19(9) . .
C1 Ru1 N4 88.40(10) . .
N5 Ru1 N4 172.62(8) . .
N2 Ru1 N4 84.04(9) . .
C1 Ru1 N3 88.43(9) . .
N5 Ru1 N3 85.31(9) . .
N2 Ru1 N3 173.82(8) . .
N4 Ru1 N3 100.08(8) . .
C1 Ru1 Ru1 160.98(8) . 7_555
N5 Ru1 Ru1 96.18(6) . 7_555
N2 Ru1 Ru1 97.44(6) . 7_555
N4 Ru1 Ru1 80.06(6) . 7_555
N3 Ru1 Ru1 78.87(6) . 7_555
C9 N1 C10 116.8(3) . .
C16 N2 C24 121.0(2) . .
C16 N2 Ru1 114.97(17) . .
C24 N2 Ru1 123.95(18) . .
C16 N3 C23 116.1(2) 7_555 .
C16 N3 Ru1 127.61(17) 7_555 .
C23 N3 Ru1 115.32(16) . .
C25 N4 C32 116.4(2) . .
C25 N4 Ru1 126.50(17) . .
C32 N4 Ru1 115.86(17) . .
C25 N5 C33 119.9(2) 7_555 .
C25 N5 Ru1 115.46(17) 7_555 .
C33 N5 Ru1 124.65(17) . .
C2 C1 Ru1 170.8(2) . .
C1 C2 C3 177.4(3) . .
C8 C3 C4 117.6(2) . .
C8 C3 C2 122.0(2) . .
C4 C3 C2 120.5(2) . .
C5 C4 C3 121.3(3) . .
C5 C4 H4 119.30 . .
C3 C4 H4 119.30 . .
C4 C5 C6 120.5(3) . .
C4 C5 H5 119.70 . .
C6 C5 H5 119.70 . .
C7 C6 C5 118.8(2) . .
C7 C6 C9 118.7(2) . .
C5 C6 C9 122.5(3) . .
C8 C7 C6 120.8(3) . .
C8 C7 H7 119.60 . .
C6 C7 H7 119.60 . .
C7 C8 C3 121.0(3) . .
C7 C8 H8 119.50 . .
C3 C8 H8 119.50 . .
N1 C9 C6 123.4(3) . .
N1 C9 H9 118.30 . .
C6 C9 H9 118.30 . .
C15 C10 C11 119.4(3) . .
C15 C10 N1 118.7(4) . .
C11 C10 N1 121.9(3) . .
C10 C11 C12 119.7(4) . .
C10 C11 H11 120.10 . .
C12 C11 H11 120.10 . .
C13 C12 C11 120.1(5) . .
C13 C12 H12 120.00 . .
C11 C12 H12 120.00 . .
C14 C13 C12 119.9(4) . .
C14 C13 H13 120.00 . .
C12 C13 H13 120.00 . .
C13 C14 C15 120.8(5) . .
C13 C14 H14 119.60 . .
C15 C14 H14 119.60 . .
C10 C15 C14 120.1(5) . .
C10 C15 H15 120.00 . .
C14 C15 H15 120.00 . .
N2 C16 N3 120.3(2) . 7_555
N2 C16 C17 117.8(2) . .
N3 C16 C17 121.9(2) 7_555 .
C22 C17 C18 118.9(3) . .
C22 C17 C16 121.9(2) . .
C18 C17 C16 119.2(2) . .
C19 C18 C17 120.6(3) . .
C19 C18 H18 119.70 . .
C17 C18 H18 119.70 . .
C20 C19 C18 120.3(3) . .
C20 C19 H19 119.80 . .
C18 C19 H19 119.80 . .
C19 C20 C21 119.9(3) . .
C19 C20 H20 120.10 . .
C21 C20 H20 120.10 . .
C20 C21 C22 120.1(3) . .
C20 C21 H21 119.90 . .
C22 C21 H21 119.90 . .
C21 C22 C17 120.2(3) . .
C21 C22 H22 119.90 . .
C17 C22 H22 119.90 . .
N3 C23 H23A 109.50 . .
N3 C23 H23B 109.50 . .
H23A C23 H23B 109.50 . .
N3 C23 H23C 109.50 . .
H23A C23 H23C 109.50 . .
H23B C23 H23C 109.50 . .
N2 C24 H24A 109.50 . .
N2 C24 H24B 109.50 . .
H24A C24 H24B 109.50 . .
N2 C24 H24C 109.50 . .
H24A C24 H24C 109.50 . .
H24B C24 H24C 109.50 . .
N4 C25 N5 120.2(2) . 7_555
N4 C25 C26 122.0(2) . .
N5 C25 C26 117.7(2) 7_555 .
C27 C26 C31 118.5(3) . .
C27 C26 C25 123.7(3) . .
C31 C26 C25 117.8(3) . .
C26 C27 C28 120.5(3) . .
C26 C27 H27 119.80 . .
C28 C27 H27 119.80 . .
C29 C28 C27 120.3(4) . .
C29 C28 H28 119.90 . .
C27 C28 H28 119.90 . .
C30 C29 C28 120.3(3) . .
C30 C29 H29 119.80 . .
C28 C29 H29 119.80 . .
C29 C30 C31 119.4(3) . .
C29 C30 H30 120.30 . .
C31 C30 H30 120.30 . .
C26 C31 C30 121.1(3) . .
C26 C31 H31 119.50 . .
C30 C31 H31 119.50 . .
N4 C32 H32A 109.50 . .
N4 C32 H32B 109.50 . .
H32A C32 H32B 109.50 . .
N4 C32 H32C 109.50 . .
H32A C32 H32C 109.50 . .
H32B C32 H32C 109.50 . .
N5 C33 H33A 109.50 . .
N5 C33 H33B 109.50 . .
H33A C33 H33B 109.50 . .
N5 C33 H33C 109.50 . .
H33A C33 H33C 109.50 . .
H33B C33 H33C 109.50 . .

loop_
_geom_bond_atom_site_label_1
_geom_bond_atom_site_label_2
_geom_bond_distance
_geom_bond_site_symmetry_2
Ru1 C1 1.984(3) .
Ru1 N5 1.993(2) .
Ru1 N2 1.994(2) .
Ru1 N4 2.132(2) .
Ru1 N3 2.135(2) .
Ru1 Ru1 2.4562(3) 7_555
N1 C9 1.268(4) .
N1 C10 1.431(4) .
N2 C16 1.325(3) .
N2 C24 1.467(3) .
N3 C16 1.341(3) 7_555
N3 C23 1.476(3) .
N4 C25 1.332(3) .
N4 C32 1.479(3) .
N5 C25 1.341(3) 7_555
N5 C33 1.472(3) .
C1 C2 1.208(4) .
C2 C3 1.423(4) .
C3 C8 1.399(4) .
C3 C4 1.409(4) .
C4 C5 1.378(4) .
C4 H4 0.9500 .
C5 C6 1.393(4) .
C5 H5 0.9500 .
C6 C7 1.393(4) .
C6 C9 1.468(4) .
C7 C8 1.384(4) .
C7 H7 0.9500 .
C8 H8 0.9500 .
C9 H9 0.9500 .
C10 C15 1.368(6) .
C10 C11 1.373(5) .
C11 C12 1.399(5) .
C11 H11 0.9500 .
C12 C13 1.356(7) .
C12 H12 0.9500 .
C13 C14 1.355(8) .
C13 H13 0.9500 .
C14 C15 1.380(6) .
C14 H14 0.9500 .
C15 H15 0.9500 .
C16 N3 1.341(3) 7_555
C16 C17 1.499(4) .
C17 C22 1.384(4) .
C17 C18 1.386(4) .
C18 C19 1.375(4) .
C18 H18 0.9500 .
C19 C20 1.368(5) .
C19 H19 0.9500 .
C20 C21 1.378(5) .
C20 H20 0.9500 .
C21 C22 1.383(4) .
C21 H21 0.9500 .
C22 H22 0.9500 .
C23 H23A 0.9800 .
C23 H23B 0.9800 .
C23 H23C 0.9800 .
C24 H24A 0.9800 .
C24 H24B 0.9800 .
C24 H24C 0.9800 .
C25 N5 1.341(3) 7_555
C25 C26 1.500(4) .
C26 C27 1.373(4) .
C26 C31 1.385(4) .
C27 C28 1.386(5) .
C27 H27 0.9500 .
C28 C29 1.369(5) .
C28 H28 0.9500 .
C29 C30 1.363(6) .
C29 H29 0.9500 .
C30 C31 1.389(5) .
C30 H30 0.9500 .
C31 H31 0.9500 .
C32 H32A 0.9800 .
C32 H32B 0.9800 .
C32 H32C 0.9800 .
C33 H33A 0.9800 .
C33 H33B 0.9800 .
C33 H33C 0.9800 .

loop_
_geom_torsion_atom_site_label_1
_geom_torsion_atom_site_label_2
_geom_torsion_atom_site_label_3
_geom_torsion_atom_site_label_4
_geom_torsion
_geom_torsion_site_symmetry_1
_geom_torsion_site_symmetry_4
C1 Ru1 N2 C16 -157.5(2) . .
N5 Ru1 N2 C16 105.6(2) . .
N4 Ru1 N2 C16 -69.76(19) . .
N3 Ru1 N2 C16 62.4(8) . .
Ru1 Ru1 N2 C16 9.37(19) 7 .
C1 Ru1 N2 C24 19.9(3) . .
N5 Ru1 N2 C24 -77.0(2) . .
N4 Ru1 N2 C24 107.6(2) . .
N3 Ru1 N2 C24 -120.3(8) . .
Ru1 Ru1 N2 C24 -173.3(2) 7 .
C1 Ru1 N3 C16 163.6(2) . 7
N5 Ru1 N3 C16 -99.4(2) . 7
N2 Ru1 N3 C16 -56.0(9) . 7
N4 Ru1 N3 C16 75.5(2) . 7
Ru1 Ru1 N3 C16 -2.2(2) 7 7
C1 Ru1 N3 C23 -28.31(19) . .
N5 Ru1 N3 C23 68.67(18) . .
N2 Ru1 N3 C23 112.1(8) . .
N4 Ru1 N3 C23 -116.41(18) . .
Ru1 Ru1 N3 C23 165.93(18) 7 .
C1 Ru1 N4 C25 -163.0(2) . .
N5 Ru1 N4 C25 61.8(7) . .
N2 Ru1 N4 C25 100.5(2) . .
N3 Ru1 N4 C25 -74.8(2) . .
Ru1 Ru1 N4 C25 1.9(2) 7 .
C1 Ru1 N4 C32 30.3(2) . .
N5 Ru1 N4 C32 -104.9(6) . .
N2 Ru1 N4 C32 -66.20(19) . .
N3 Ru1 N4 C32 118.45(19) . .
Ru1 Ru1 N4 C32 -164.86(19) 7 .
C1 Ru1 N5 C25 153.36(19) . 7
N2 Ru1 N5 C25 -110.25(19) . 7
N4 Ru1 N5 C25 -71.8(7) . 7
N3 Ru1 N5 C25 65.51(19) . 7
Ru1 Ru1 N5 C25 -12.74(19) 7 7
C1 Ru1 N5 C33 -25.3(2) . .
N2 Ru1 N5 C33 71.1(2) . .
N4 Ru1 N5 C33 109.6(6) . .
N3 Ru1 N5 C33 -113.2(2) . .
Ru1 Ru1 N5 C33 168.6(2) 7 .
N5 Ru1 C1 C2 55.9(15) . .
N2 Ru1 C1 C2 -35.0(15) . .
N4 Ru1 C1 C2 -118.9(15) . .
N3 Ru1 C1 C2 141.0(15) . .
Ru1 Ru1 C1 C2 -171.2(13) 7 .
Ru1 C1 C2 C3 -15(8) . .
C1 C2 C3 C8 178(100) . .
C1 C2 C3 C4 -2(7) . .
C8 C3 C4 C5 0.7(4) . .
C2 C3 C4 C5 -179.7(3) . .
C3 C4 C5 C6 0.1(4) . .
C4 C5 C6 C7 -0.8(4) . .
C4 C5 C6 C9 179.1(3) . .
C5 C6 C7 C8 0.8(4) . .
C9 C6 C7 C8 -179.2(3) . .
C6 C7 C8 C3 0.0(4) . .
C4 C3 C8 C7 -0.7(4) . .
C2 C3 C8 C7 179.7(3) . .
C10 N1 C9 C6 179.9(3) . .
C7 C6 C9 N1 170.6(3) . .
C5 C6 C9 N1 -9.3(5) . .
C9 N1 C10 C15 121.7(4) . .
C9 N1 C10 C11 -59.4(4) . .
C15 C10 C11 C12 -2.1(6) . .
N1 C10 C11 C12 178.9(3) . .
C10 C11 C12 C13 0.0(6) . .
C11 C12 C13 C14 1.3(7) . .
C12 C13 C14 C15 -0.3(8) . .
C11 C10 C15 C14 3.1(6) . .
N1 C10 C15 C14 -178.0(4) . .
C13 C14 C15 C10 -1.9(8) . .
C24 N2 C16 N3 173.0(3) . 7
Ru1 N2 C16 N3 -9.6(3) . 7
C24 N2 C16 C17 -9.0(4) . .
Ru1 N2 C16 C17 168.40(18) . .
N2 C16 C17 C22 104.6(3) . .
N3 C16 C17 C22 -77.4(4) 7 .
N2 C16 C17 C18 -72.0(3) . .
N3 C16 C17 C18 105.9(3) 7 .
C22 C17 C18 C19 -0.8(4) . .
C16 C17 C18 C19 175.9(3) . .
C17 C18 C19 C20 0.5(5) . .
C18 C19 C20 C21 -0.3(5) . .
C19 C20 C21 C22 0.5(5) . .
C20 C21 C22 C17 -0.8(5) . .
C18 C17 C22 C21 1.0(4) . .
C16 C17 C22 C21 -175.6(3) . .
C32 N4 C25 N5 174.0(2) . 7
Ru1 N4 C25 N5 7.3(4) . 7
C32 N4 C25 C26 -2.4(4) . .
Ru1 N4 C25 C26 -169.08(19) . .
N4 C25 C26 C27 -80.3(4) . .
N5 C25 C26 C27 103.2(3) 7 .
N4 C25 C26 C31 101.4(3) . .
N5 C25 C26 C31 -75.1(4) 7 .
C31 C26 C27 C28 1.3(5) . .
C25 C26 C27 C28 -177.0(3) . .
C26 C27 C28 C29 -0.9(6) . .
C27 C28 C29 C30 -0.2(6) . .
C28 C29 C30 C31 0.9(6) . .
C27 C26 C31 C30 -0.5(5) . .
C25 C26 C31 C30 177.8(3) . .
C29 C30 C31 C26 -0.6(6) . .

loop_
_platon_squeeze_void_nr
_platon_squeeze_void_average_x
_platon_squeeze_void_average_y
_platon_squeeze_void_average_z
_platon_squeeze_void_volume
_platon_squeeze_void_count_electrons
_platon_squeeze_void_content
1 0.500 -0.234 0.250 184 41 ' '
2 1.000 0.266 0.250 184 41 ' '
3 0.500 0.234 0.750 184 41 ' '
4 1.000 -0.266 0.750 184 41 ' '
5 0.115 0.233 0.514 7 0 ' '
6 0.885 0.233 0.986 7 0 ' '
7 0.615 0.267 0.014 7 0 ' '
8 0.385 0.267 0.486 7 0 ' '
9 0.615 0.733 0.514 7 0 ' '
10 0.385 0.733 0.986 7 0 ' '
11 0.115 0.767 0.014 7 0 ' '
12 0.885 0.767 0.486 7 0 ' '
